data_7227001
loop_
_publ_author_name
'Tang, I-Chun'
'Wang, Meng Wei'
'Wu, Chien-Hsin'
'Dai, Shenghong A.'
'Jeng, Ru-Jong'
'Lin, Ching_Husuan'

_publ_section_title
;
 A strategy for preparing spirobichroman dianhydride from bisphenol A and
 its resulting polyimide with low dielectric characteristic
;
_journal_name_full 'RSC Adv.'
_journal_paper_doi 10.1039/C6RA25648A
_journal_year 2016
_chemical_formula_moiety 'C25 H20 O8'
_chemical_formula_sum 'C25 H20 O8'
_chemical_formula_weight 448.41
_chemical_name_common 'siprobichroman dianhydride'
_chemical_name_systematic 4,4,4',4'-tetramethyl-3,3',4,4'-tetrahydro-2,2'-spirobi[furo[3,4-g]chromene]-6,6',8,8'-tetraone
_space_group_IT_number 15
_symmetry_cell_setting monoclinic
_symmetry_Int_Tables_number 15
_symmetry_space_group_name_Hall '-C 2yc'
_symmetry_space_group_name_H-M 'C 1 2/c 1'
_atom_sites_solution_hydrogens geom
_atom_sites_solution_primary direct
_atom_sites_solution_secondary difmap
_audit_creation_method SHELXL-97
_audit_update_record
;
2016-08-10 deposited with the CCDC.
2016-10-31 downloaded from the CCDC.
;
_cell_angle_alpha 90.00
_cell_angle_beta 127.778(12)
_cell_angle_gamma 90.00
_cell_formula_units_Z 8
_cell_length_a 26.146(2)
_cell_length_b 10.3960(5)
_cell_length_c 20.1104(16)
_cell_measurement_reflns_used 2536
_cell_measurement_temperature 150(2)
_cell_measurement_theta_max 28.8480
_cell_measurement_theta_min 3.1190
_cell_volume 4320.5(9)
_computing_cell_refinement
; 
CrysAlis RED, Oxford Diffraction Ltd., 
Version 1.171.32.29 (release 10-06-2008 CrysAlis171 .NET) 
(compiled Jun 10 2008,16:49:55) 
;
_computing_data_collection
; 
CrysAlis CCD, Oxford Diffraction Ltd., 
Version 1.171.32.29 (release 10-06-2008 CrysAlis171 .NET) 
(compiled Jun 10 2008,16:49:55) 
;
_computing_data_reduction
; 
CrysAlis RED, Oxford Diffraction Ltd., 
Version 1.171.32.29 (release 10-06-2008 CrysAlis171 .NET) 
(compiled Jun 10 2008,16:49:55) 
;
_computing_molecular_graphics 'Bruker SHELXTL'
_computing_publication_material 'Bruker SHELXTL'
_computing_structure_refinement 'SHELXL-97 (Sheldrick, 2008)'
_computing_structure_solution 'SHELXS-97 (Sheldrick, 2008)'
_diffrn_ambient_temperature 150(2)
_diffrn_measured_fraction_theta_full 0.999
_diffrn_measured_fraction_theta_max 0.843
_diffrn_measurement_device_type 'CCD detector'
_diffrn_measurement_method '\w scans'
_diffrn_radiation_monochromator graphite
_diffrn_radiation_probe x-ray
_diffrn_radiation_type MoK\a
_diffrn_radiation_wavelength 0.71073
_diffrn_reflns_av_R_equivalents 0.0298
_diffrn_reflns_av_sigmaI/netI 0.0588
_diffrn_reflns_limit_h_max 29
_diffrn_reflns_limit_h_min -33
_diffrn_reflns_limit_k_max 7
_diffrn_reflns_limit_k_min -13
_diffrn_reflns_limit_l_max 25
_diffrn_reflns_limit_l_min -26
_diffrn_reflns_number 9874
_diffrn_reflns_theta_full 26.00
_diffrn_reflns_theta_max 29.30
_diffrn_reflns_theta_min 2.83
_diffrn_source 'fine-focus sealed tube'
_exptl_absorpt_coefficient_mu 0.104
_exptl_absorpt_correction_T_max 1.00000
_exptl_absorpt_correction_T_min 0.99525
_exptl_absorpt_correction_type multi-scan
_exptl_absorpt_process_details
; 
CrysAlisPro, Agilent Technologies, 
Version 1.171.37.31 (release 14-01-2014 CrysAlis171 .NET) 
(compiled Jan 14 2014,18:38:05) 
Empirical absorption correction using spherical harmonics, 
 implemented in SCALE3 ABSPACK scaling algorithm. 
;
_exptl_crystal_colour grey
_exptl_crystal_density_diffrn 1.379
_exptl_crystal_density_method 'not measured'
_exptl_crystal_description parallelepiped
_exptl_crystal_F_000 1872
_exptl_crystal_size_max 0.42
_exptl_crystal_size_mid 0.26
_exptl_crystal_size_min 0.23
_refine_diff_density_max 0.263
_refine_diff_density_min -0.219
_refine_diff_density_rms 0.047
_refine_ls_extinction_method none
_refine_ls_goodness_of_fit_ref 1.024
_refine_ls_hydrogen_treatment constr
_refine_ls_matrix_type full
_refine_ls_number_parameters 298
_refine_ls_number_reflns 4978
_refine_ls_number_restraints 0
_refine_ls_restrained_S_all 1.024
_refine_ls_R_factor_all 0.0883
_refine_ls_R_factor_gt 0.0529
_refine_ls_shift/su_max 0.000
_refine_ls_shift/su_mean 0.000
_refine_ls_structure_factor_coef Fsqd
_refine_ls_weighting_details 'calc w=1/[\s^2^(Fo^2^)+(0.0421P)^2^+1.6104P] where P=(Fo^2^+2Fc^2^)/3'
_refine_ls_weighting_scheme calc
_refine_ls_wR_factor_gt 0.1014
_refine_ls_wR_factor_ref 0.1176
_reflns_number_gt 3434
_reflns_number_total 4978
_reflns_threshold_expression >2sigma(I)
_cod_data_source_file c6ra25648a2.cif
_cod_data_source_block anhydride
_cod_original_cell_volume 4320.5(5)
_cod_original_sg_symbol_H-M 'C 2/c'
_cod_database_code 7227001

loop_
_symmetry_equiv_pos_as_xyz
'x, y, z'
'-x, y, -z+1/2'
'x+1/2, y+1/2, z'
'-x+1/2, y+1/2, -z+1/2'
'-x, -y, -z'
'x, -y, z-1/2'
'-x+1/2, -y+1/2, -z'
'x+1/2, -y+1/2, z-1/2'

loop_
_atom_site_label
_atom_site_type_symbol
_atom_site_fract_x
_atom_site_fract_y
_atom_site_fract_z
_atom_site_U_iso_or_equiv
_atom_site_adp_type
_atom_site_occupancy
_atom_site_symmetry_multiplicity
_atom_site_calc_flag
_atom_site_refinement_flags
O1 O 0.20098(5) 0.13011(12) 0.02180(7) 0.0243(3) Uani 1 1 d .
O2 O 0.29347(8) -0.17249(17) -0.10269(10) 0.0501(4) Uani 1 1 d .
O3 O 0.35936(7) -0.27257(16) 0.02257(9) 0.0452(4) Uani 1 1 d .
O4 O 0.41281(9) -0.33165(18) 0.15843(11) 0.0612(5) Uani 1 1 d .
O5 O -0.15573(6) 0.06139(16) -0.29293(8) 0.0425(4) Uani 1 1 d .
O6 O -0.12210(6) -0.12336(15) -0.21720(8) 0.0379(4) Uani 1 1 d .
O7 O -0.06144(7) -0.27478(16) -0.11833(9) 0.0448(4) Uani 1 1 d .
O8 O 0.13741(5) 0.06824(12) 0.06026(7) 0.0242(3) Uani 1 1 d .
C1 C 0.24548(8) 0.03327(18) 0.05056(10) 0.0214(4) Uani 1 1 d .
C2 C 0.24982(8) -0.01752(19) -0.01019(11) 0.0254(4) Uani 1 1 d .
H2A H 0.2229 0.0127 -0.0666 0.030 Uiso 1 1 calc R
C3 C 0.29453(9) -0.11268(19) 0.01519(11) 0.0276(4) Uani 1 1 d .
C4 C 0.31190(10) -0.1831(2) -0.03247(14) 0.0358(5) Uani 1 1 d .
C5 C 0.37380(11) -0.2629(2) 0.10274(15) 0.0424(5) Uani 1 1 d .
C6 C 0.33263(9) -0.1597(2) 0.09655(12) 0.0298(5) Uani 1 1 d .
C7 C 0.32848(9) -0.10889(19) 0.15667(11) 0.0281(4) Uani 1 1 d .
H7A H 0.3551 -0.1412 0.2126 0.034 Uiso 1 1 calc R
C8 C 0.28470(8) -0.00974(18) 0.13425(10) 0.0220(4) Uani 1 1 d .
C9 C 0.28038(8) 0.04928(18) 0.19989(10) 0.0226(4) Uani 1 1 d .
C10 C 0.23783(8) 0.17020(18) 0.16376(10) 0.0235(4) Uani 1 1 d .
H10A H 0.2212 0.1867 0.1959 0.028 Uiso 1 1 calc R
H10B H 0.2654 0.2442 0.1733 0.028 Uiso 1 1 calc R
C11 C 0.18094(8) 0.16572(18) 0.07138(10) 0.0216(4) Uani 1 1 d .
C12 C 0.14696(8) 0.29371(18) 0.03873(11) 0.0249(4) Uani 1 1 d .
H12A H 0.1776 0.3566 0.0437 0.030 Uiso 1 1 calc R
H12B H 0.1361 0.3237 0.0755 0.030 Uiso 1 1 calc R
C13 C 0.08476(8) 0.29456(19) -0.05278(11) 0.0258(4) Uani 1 1 d .
C14 C 0.04827(8) 0.16899(19) -0.07111(10) 0.0234(4) Uani 1 1 d .
C15 C -0.01487(9) 0.1550(2) -0.14518(11) 0.0283(4) Uani 1 1 d .
H15A H -0.0354 0.2238 -0.1843 0.034 Uiso 1 1 calc R
C16 C -0.04697(8) 0.0413(2) -0.16101(11) 0.0275(4) Uani 1 1 d .
C17 C -0.11330(9) 0.0031(2) -0.23219(12) 0.0333(5) Uani 1 1 d .
C18 C -0.06511(9) -0.1678(2) -0.14194(12) 0.0326(5) Uani 1 1 d .
C19 C -0.01825(8) -0.06090(19) -0.10565(11) 0.0252(4) Uani 1 1 d .
C20 C 0.04397(8) -0.05182(18) -0.03156(10) 0.0236(4) Uani 1 1 d .
H20A H 0.0638 -0.1217 0.0068 0.028 Uiso 1 1 calc R
C21 C 0.07654(8) 0.06398(18) -0.01535(10) 0.0213(4) Uani 1 1 d .
C22 C 0.34813(9) 0.0914(2) 0.27730(11) 0.0332(5) Uani 1 1 d .
H22A H 0.3767 0.0163 0.3021 0.050 Uiso 1 1 calc R
H22B H 0.3449 0.1305 0.3189 0.050 Uiso 1 1 calc R
H22C H 0.3659 0.1543 0.2601 0.050 Uiso 1 1 calc R
C23 C 0.25409(9) -0.0512(2) 0.22780(11) 0.0302(5) Uani 1 1 d .
H23A H 0.2108 -0.0784 0.1792 0.045 Uiso 1 1 calc R
H23B H 0.2516 -0.0135 0.2704 0.045 Uiso 1 1 calc R
H23C H 0.2831 -0.1258 0.2517 0.045 Uiso 1 1 calc R
C24 C 0.09908(9) 0.3091(2) -0.11637(11) 0.0334(5) Uani 1 1 d .
H24A H 0.1252 0.2361 -0.1107 0.050 Uiso 1 1 calc R
H24B H 0.1228 0.3893 -0.1051 0.050 Uiso 1 1 calc R
H24C H 0.0582 0.3110 -0.1737 0.050 Uiso 1 1 calc R
C25 C 0.04367(9) 0.4096(2) -0.06244(13) 0.0383(5) Uani 1 1 d .
H25A H 0.0345 0.4014 -0.0221 0.057 Uiso 1 1 calc R
H25B H 0.0029 0.4111 -0.1198 0.057 Uiso 1 1 calc R
H25C H 0.0674 0.4896 -0.0516 0.057 Uiso 1 1 calc R

loop_
_atom_site_aniso_label
_atom_site_aniso_U_11
_atom_site_aniso_U_22
_atom_site_aniso_U_33
_atom_site_aniso_U_23
_atom_site_aniso_U_13
_atom_site_aniso_U_12
O1 0.0220(6) 0.0267(8) 0.0240(6) 0.0029(5) 0.0139(5) 0.0048(6)
O2 0.0622(10) 0.0553(12) 0.0514(10) -0.0112(8) 0.0442(9) -0.0024(9)
O3 0.0553(10) 0.0378(10) 0.0635(10) -0.0014(8) 0.0471(9) 0.0086(8)
O4 0.0686(12) 0.0555(13) 0.0783(12) 0.0246(10) 0.0547(11) 0.0352(10)
O5 0.0257(7) 0.0574(11) 0.0306(8) -0.0083(7) 0.0101(7) -0.0033(7)
O6 0.0279(7) 0.0457(10) 0.0379(8) -0.0152(7) 0.0190(7) -0.0141(7)
O7 0.0479(9) 0.0346(10) 0.0566(9) -0.0112(8) 0.0344(8) -0.0174(8)
O8 0.0201(6) 0.0212(7) 0.0272(6) 0.0004(5) 0.0125(6) -0.0030(6)
C1 0.0176(8) 0.0193(10) 0.0271(9) -0.0004(7) 0.0136(8) -0.0037(7)
C2 0.0245(9) 0.0274(12) 0.0250(9) -0.0012(8) 0.0156(8) -0.0038(9)
C3 0.0295(10) 0.0251(11) 0.0357(10) -0.0058(8) 0.0237(9) -0.0066(9)
C4 0.0398(12) 0.0316(13) 0.0503(13) -0.0070(10) 0.0349(11) -0.0044(10)
C5 0.0474(13) 0.0337(14) 0.0628(15) 0.0039(11) 0.0423(13) 0.0058(11)
C6 0.0310(10) 0.0220(11) 0.0455(12) 0.0021(9) 0.0281(10) 0.0012(9)
C7 0.0288(10) 0.0263(12) 0.0328(10) 0.0059(8) 0.0208(9) 0.0037(9)
C8 0.0205(8) 0.0208(11) 0.0267(9) -0.0001(7) 0.0154(8) -0.0036(8)
C9 0.0215(8) 0.0222(11) 0.0230(9) 0.0013(7) 0.0130(8) 0.0004(8)
C10 0.0234(9) 0.0214(11) 0.0254(9) -0.0051(8) 0.0147(8) -0.0046(8)
C11 0.0201(8) 0.0190(10) 0.0267(9) -0.0019(7) 0.0149(8) -0.0023(8)
C12 0.0239(9) 0.0189(11) 0.0315(10) -0.0014(8) 0.0167(8) -0.0021(8)
C13 0.0207(9) 0.0207(11) 0.0317(10) 0.0022(8) 0.0139(8) 0.0008(8)
C14 0.0209(9) 0.0238(11) 0.0275(9) -0.0021(8) 0.0158(8) -0.0005(8)
C15 0.0240(9) 0.0301(12) 0.0292(10) 0.0019(8) 0.0154(8) 0.0024(9)
C16 0.0213(9) 0.0338(13) 0.0278(10) -0.0049(9) 0.0152(8) -0.0026(9)
C17 0.0291(10) 0.0414(14) 0.0339(11) -0.0122(10) 0.0216(10) -0.0081(10)
C18 0.0316(11) 0.0357(14) 0.0394(11) -0.0133(10) 0.0263(10) -0.0112(10)
C19 0.0262(9) 0.0262(11) 0.0319(10) -0.0102(8) 0.0222(9) -0.0058(9)
C20 0.0260(9) 0.0219(11) 0.0307(10) -0.0027(8) 0.0213(8) -0.0005(8)
C21 0.0183(8) 0.0228(11) 0.0256(9) -0.0040(7) 0.0149(8) -0.0008(8)
C22 0.0252(10) 0.0369(13) 0.0292(10) -0.0005(9) 0.0124(9) -0.0007(9)
C23 0.0349(10) 0.0300(12) 0.0317(10) 0.0054(8) 0.0235(9) 0.0024(9)
C24 0.0264(10) 0.0339(13) 0.0324(10) 0.0075(9) 0.0142(9) -0.0033(9)
C25 0.0289(10) 0.0259(12) 0.0465(12) 0.0033(9) 0.0162(10) 0.0048(9)

loop_
_atom_type_symbol
_atom_type_description
_atom_type_scat_dispersion_real
_atom_type_scat_dispersion_imag
_atom_type_scat_source
C C 0.0033 0.0016 'International Tables Vol C Tables 4.2.6.8 and 6.1.1.4'
H H 0.0000 0.0000 'International Tables Vol C Tables 4.2.6.8 and 6.1.1.4'
O O 0.0106 0.0060 'International Tables Vol C Tables 4.2.6.8 and 6.1.1.4'

loop_
_geom_angle_atom_site_label_1
_geom_angle_atom_site_label_2
_geom_angle_atom_site_label_3
_geom_angle
C1 O1 C11 118.36(13)
C4 O3 C5 110.06(16)
C18 O6 C17 109.65(15)
C21 O8 C11 117.78(13)
O1 C1 C8 123.22(15)
O1 C1 C2 114.29(15)
C8 C1 C2 122.48(17)
C3 C2 C1 117.06(16)
C3 C2 H2A 121.5
C1 C2 H2A 121.5
C2 C3 C6 121.89(16)
C2 C3 C4 130.23(18)
C6 C3 C4 107.88(18)
O2 C4 O3 121.45(19)
O2 C4 C3 131.5(2)
O3 C4 C3 106.99(17)
O4 C5 O3 120.5(2)
O4 C5 C6 132.9(2)
O3 C5 C6 106.53(18)
C7 C6 C3 120.92(18)
C7 C6 C5 130.56(19)
C3 C6 C5 108.52(17)
C6 C7 C8 119.22(17)
C6 C7 H7A 120.4
C8 C7 H7A 120.4
C1 C8 C7 118.37(15)
C1 C8 C9 121.61(16)
C7 C8 C9 120.02(15)
C23 C9 C8 109.34(15)
C23 C9 C10 111.94(14)
C8 C9 C10 109.71(14)
C23 C9 C22 108.64(14)
C8 C9 C22 109.93(14)
C10 C9 C22 107.25(15)
C11 C10 C9 116.05(15)
C11 C10 H10A 108.3
C9 C10 H10A 108.3
C11 C10 H10B 108.3
C9 C10 H10B 108.3
H10A C10 H10B 107.4
O1 C11 O8 107.62(13)
O1 C11 C12 107.12(14)
O8 C11 C12 110.82(14)
O1 C11 C10 111.12(13)
O8 C11 C10 107.62(13)
C12 C11 C10 112.45(15)
C11 C12 C13 115.79(15)
C11 C12 H12A 108.3
C13 C12 H12A 108.3
C11 C12 H12B 108.3
C13 C12 H12B 108.3
H12A C12 H12B 107.4
C14 C13 C12 109.34(15)
C14 C13 C25 110.52(15)
C12 C13 C25 107.48(15)
C14 C13 C24 108.48(15)
C12 C13 C24 112.11(14)
C25 C13 C24 108.92(16)
C21 C14 C15 117.99(17)
C21 C14 C13 121.79(15)
C15 C14 C13 120.22(17)
C16 C15 C14 119.57(18)
C16 C15 H15A 120.2
C14 C15 H15A 120.2
C15 C16 C19 121.56(17)
C15 C16 C17 130.32(19)
C19 C16 C17 108.11(18)
O5 C17 O6 121.61(18)
O5 C17 C16 131.2(2)
O6 C17 C16 107.14(18)
O7 C18 O6 120.78(18)
O7 C18 C19 131.9(2)
O6 C18 C19 107.33(18)
C16 C19 C20 121.11(18)
C16 C19 C18 107.72(17)
C20 C19 C18 131.17(19)
C19 C20 C21 117.31(17)
C19 C20 H20A 121.3
C21 C20 H20A 121.3
O8 C21 C14 123.00(16)
O8 C21 C20 114.52(15)
C14 C21 C20 122.45(16)
C9 C22 H22A 109.5
C9 C22 H22B 109.5
H22A C22 H22B 109.5
C9 C22 H22C 109.5
H22A C22 H22C 109.5
H22B C22 H22C 109.5
C9 C23 H23A 109.5
C9 C23 H23B 109.5
H23A C23 H23B 109.5
C9 C23 H23C 109.5
H23A C23 H23C 109.5
H23B C23 H23C 109.5
C13 C24 H24A 109.5
C13 C24 H24B 109.5
H24A C24 H24B 109.5
C13 C24 H24C 109.5
H24A C24 H24C 109.5
H24B C24 H24C 109.5
C13 C25 H25A 109.5
C13 C25 H25B 109.5
H25A C25 H25B 109.5
C13 C25 H25C 109.5
H25A C25 H25C 109.5
H25B C25 H25C 109.5

loop_
_geom_bond_atom_site_label_1
_geom_bond_atom_site_label_2
_geom_bond_distance
O1 C1 1.370(2)
O1 C11 1.4303(19)
O2 C4 1.185(2)
O3 C4 1.396(3)
O3 C5 1.416(3)
O4 C5 1.186(3)
O5 C17 1.196(2)
O6 C18 1.400(2)
O6 C17 1.399(3)
O7 C18 1.190(3)
O8 C21 1.3719(19)
O8 C11 1.435(2)
C1 C8 1.404(2)
C1 C2 1.398(2)
C2 C3 1.369(3)
C2 H2A 0.9500
C3 C6 1.383(3)
C3 C4 1.481(3)
C5 C6 1.470(3)
C6 C7 1.383(2)
C7 C8 1.394(3)
C7 H7A 0.9500
C8 C9 1.521(2)
C9 C23 1.533(2)
C9 C10 1.535(3)
C9 C22 1.541(2)
C10 C11 1.510(2)
C10 H10A 0.9900
C10 H10B 0.9900
C11 C12 1.509(2)
C12 C13 1.538(2)
C12 H12A 0.9900
C12 H12B 0.9900
C13 C14 1.523(3)
C13 C25 1.538(3)
C13 C24 1.544(2)
C14 C21 1.407(3)
C14 C15 1.397(2)
C15 C16 1.369(3)
C15 H15A 0.9500
C16 C19 1.381(3)
C16 C17 1.474(3)
C18 C19 1.474(3)
C19 C20 1.381(2)
C20 C21 1.393(2)
C20 H20A 0.9500
C22 H22A 0.9800
C22 H22B 0.9800
C22 H22C 0.9800
C23 H23A 0.9800
C23 H23B 0.9800
C23 H23C 0.9800
C24 H24A 0.9800
C24 H24B 0.9800
C24 H24C 0.9800
C25 H25A 0.9800
C25 H25B 0.9800
C25 H25C 0.9800
